data_2022956
loop_
_publ_author_name
'Akila, Shanmugasundaram'
'Vidhyasagar, Thankakan'
'Winfred Jebaraj, John Peter'
'Thiruvalluvar, Aravazhi Amalan'
'Rajeswari, Krishnan'

_publ_section_title
;
 Synthesis, crystal structure and computational analysis of
 2,7-bis(4-chlorophenyl)-3,3-dimethyl-1,4-diazepan-5-one
;
_journal_coeditor_code JW2001
_journal_issue 12
_journal_name_full 'Acta Crystallographica Section E Crystallographic Communications'
_journal_page_first 1212
_journal_page_last 1217
_journal_paper_doi 10.1107/S2056989023010162
_journal_volume 79
_journal_year 2023
_chemical_formula_iupac 'C19 H20 Cl2 N2 O'
_chemical_formula_moiety 'C19 H20 Cl2 N2 O'
_chemical_formula_sum 'C19 H20 Cl2 N2 O'
_chemical_formula_weight 363.27
_chemical_melting_point 465
_chemical_name_common 1,4-diazepane
_chemical_name_systematic
;
2,7-Bis(4-chlorophenyl)-3,3-dimethyl-1,4-diazepan-5-one
;
_space_group_crystal_system monoclinic
_space_group_IT_number 14
_space_group_name_Hall '-P 2yn'
_space_group_name_H-M_alt 'P 1 21/n 1'
_atom_sites_solution_hydrogens mixed
_atom_sites_solution_primary direct
_atom_sites_solution_secondary difmap
_audit_creation_method SHELXL-2019/3
_cell_angle_alpha 90
_cell_angle_beta 96.500(19)
_cell_angle_gamma 90
_cell_formula_units_Z 4
_cell_length_a 12.364(7)
_cell_length_b 11.148(5)
_cell_length_c 13.898(7)
_cell_measurement_reflns_used 7149
_cell_measurement_temperature 303(2)
_cell_measurement_theta_max 27.9225
_cell_measurement_theta_min 2.3405
_cell_volume 1903.3(17)
_computing_cell_refinement
;
SAINT (Bruker, 2017)
;
_computing_data_collection
;
APEX3 (Bruker, 2017)
;
_computing_data_reduction
;
SAINT (Bruker, 2017)
;
_computing_molecular_graphics
;
ORTEP-3 for Windows (Farrugia, 2012), PLATON (Spek, 2020)
and <i>CrystalExplorer 21.5</i> (Spackman <i>et al.</i>,  2021)
;
_computing_publication_material
;
SHELXL (Sheldrick, 2015b), PLATON (Spek, 2020) and
publCIF (Westrip, 2010)
;
_computing_structure_refinement
;
<i>SHELXL</i> (Sheldrick, 2015<i>b</i>)
;
_computing_structure_solution
;
<i>SHELXT</i> (Sheldrick, 2015<i>a</i>)
;
_diffrn_ambient_temperature 303(2)
_diffrn_detector_area_resol_mean 7.3910
_diffrn_measured_fraction_theta_full 0.997
_diffrn_measured_fraction_theta_max 0.990
_diffrn_measurement_device_type 'Bruker D8 Quest XRD'
_diffrn_measurement_method 'Omega and Phi Scans'
_diffrn_radiation_type MoK\a
_diffrn_radiation_wavelength 0.71073
_diffrn_reflns_av_R_equivalents 0.0368
_diffrn_reflns_av_unetI/netI 0.0312
_diffrn_reflns_limit_h_max 17
_diffrn_reflns_limit_h_min -17
_diffrn_reflns_limit_k_max 15
_diffrn_reflns_limit_k_min -15
_diffrn_reflns_limit_l_max 19
_diffrn_reflns_limit_l_min -19
_diffrn_reflns_number 26662
_diffrn_reflns_theta_full 25.242
_diffrn_reflns_theta_max 29.985
_diffrn_reflns_theta_min 2.090
_exptl_absorpt_coefficient_mu 0.349
_exptl_absorpt_correction_T_max 0.7460
_exptl_absorpt_correction_T_min 0.6750
_exptl_absorpt_correction_type multi-scan
_exptl_absorpt_process_details
;
(<i>SADABS</i>; Krause <i>et al.</i>, 2015)
;
_exptl_crystal_colour colourless
_exptl_crystal_density_diffrn 1.268
_exptl_crystal_density_method 'not measured'
_exptl_crystal_description block
_exptl_crystal_F_000 760
_exptl_crystal_size_max 0.330
_exptl_crystal_size_mid 0.250
_exptl_crystal_size_min 0.210
_refine_diff_density_max 0.266
_refine_diff_density_min -0.351
_refine_ls_extinction_coef 0.009(2)
_refine_ls_extinction_expression Fc^*^=kFc[1+0.001xFc^2^\l^3^/sin(2\q)]^-1/4^
_refine_ls_extinction_method
;
<i>SHELXL</i> (Sheldrick, 2015<i>b</i>)
;
_refine_ls_goodness_of_fit_ref 1.026
_refine_ls_hydrogen_treatment mixed
_refine_ls_matrix_type full
_refine_ls_number_parameters 292
_refine_ls_number_reflns 5490
_refine_ls_number_restraints 308
_refine_ls_restrained_S_all 1.009
_refine_ls_R_factor_all 0.0902
_refine_ls_R_factor_gt 0.0487
_refine_ls_shift/su_max 0.000
_refine_ls_shift/su_mean 0.000
_refine_ls_structure_factor_coef Fsqd
_refine_ls_weighting_details 'w=1/[\s^2^(Fo^2^)+(0.0408P)^2^+0.5139P] where P=(Fo^2^+2Fc^2^)/3'
_refine_ls_weighting_scheme calc
_refine_ls_wR_factor_gt 0.1046
_refine_ls_wR_factor_ref 0.1275
_reflns_number_gt 3378
_reflns_number_total 5490
_reflns_threshold_expression 'I > 2\s(I)'
_cod_data_source_file jw2001sup1.cif
_cod_data_source_block I
_cod_original_cell_volume 1903.2(17)
_cod_original_sg_symbol_H-M 'P 21/n'
_cod_database_code 2022956
_shelx_space_group_comment
;
The symmetry employed for this shelxl refinement is uniquely defined
by the following loop, which should always be used as a source of
symmetry information in preference to the above space-group names.
They are only intended as comments.
;
_shelx_estimated_absorpt_t_min 0.894
_shelx_estimated_absorpt_t_max 0.930

loop_
_space_group_symop_operation_xyz
'x, y, z'
'-x+1/2, y+1/2, -z+1/2'
'-x, -y, -z'
'x-1/2, -y-1/2, z-1/2'

loop_
_atom_site_type_symbol
_atom_site_label
_atom_site_fract_x
_atom_site_fract_y
_atom_site_fract_z
_atom_site_U_iso_or_equiv
_atom_site_adp_type
_atom_site_calc_flag
_atom_site_occupancy
_atom_site_disorder_assembly
_atom_site_disorder_group
C C2 0.42678(13) 0.06408(14) 0.29663(12) 0.0505(4) Uani d 1 . .
H H2 0.497527 0.024372 0.310620 0.061 Uiso calc 1 . .
C C3 0.37908(15) 0.02934(14) 0.19124(12) 0.0563(4) Uani d 1 . .
C C5 0.50869(14) 0.14605(14) 0.09427(12) 0.0531(4) Uani d 1 . .
C C6 0.50994(15) 0.25904(14) 0.15484(12) 0.0572(4) Uani d 1 . .
H H6A 0.438954 0.296682 0.142841 0.069 Uiso calc 1 . .
H H6B 0.562545 0.313999 0.132470 0.069 Uiso calc 1 . .
C C7 0.53706(13) 0.24325(13) 0.26467(12) 0.0514(4) Uani d 1 . .
H H7A 0.600394 0.190581 0.278399 0.062 Uiso calc 0.472(16) A 1
H H7B 0.597421 0.186124 0.275903 0.062 Uiso calc 0.528(16) A 2
C C21 0.35432(13) 0.02263(14) 0.37199(11) 0.0500(4) Uani d 1 . .
C C22 0.38037(16) -0.07966(16) 0.42716(13) 0.0618(4) Uani d 1 . .
H H22 0.443332 -0.122056 0.418510 0.074 Uiso calc 1 . .
C C23 0.31446(17) -0.11953(18) 0.49463(13) 0.0692(5) Uani d 1 . .
H H23 0.332555 -0.188505 0.530528 0.083 Uiso calc 1 . .
C C24 0.22178(16) -0.05607(18) 0.50812(13) 0.0649(5) Uani d 1 . .
C C25 0.19441(16) 0.04635(17) 0.45575(14) 0.0652(5) Uani d 1 . .
H H25 0.131943 0.089007 0.465544 0.078 Uiso calc 1 . .
C C26 0.26095(15) 0.08526(15) 0.38826(13) 0.0578(4) Uani d 1 . .
H H26 0.242727 0.154763 0.353105 0.069 Uiso calc 1 . .
C C31 0.27622(16) 0.0998(2) 0.15445(14) 0.0735(6) Uani d 1 . .
H H31A 0.291534 0.184181 0.158105 0.110 Uiso calc 1 . .
H H31B 0.219379 0.081252 0.193735 0.110 Uiso calc 1 . .
H H31C 0.253316 0.078017 0.088445 0.110 Uiso calc 1 . .
C C32 0.3536(2) -0.10543(17) 0.18778(15) 0.0826(7) Uani d 1 . .
H H32A 0.330865 -0.128892 0.122133 0.124 Uiso calc 1 . .
H H32B 0.296309 -0.122057 0.227101 0.124 Uiso calc 1 . .
H H32C 0.417556 -0.149653 0.211950 0.124 Uiso calc 1 . .
N N1 0.44413(11) 0.19400(12) 0.30811(11) 0.0522(3) Uani d 1 . .
N N4 0.46228(13) 0.04530(13) 0.12336(11) 0.0594(4) Uani d 1 . .
O O5 0.55447(11) 0.14660(11) 0.01998(9) 0.0699(4) Uani d 1 . .
Cl Cl2 0.13826(6) -0.10582(7) 0.59300(5) 0.1053(3) Uani d 1 . .
Cl Cl7A 0.6660(5) 0.7404(5) 0.4033(8) 0.1180(17) Uani d 0.472(16) A 1
C C71A 0.5662(9) 0.3684(10) 0.2958(6) 0.0400(14) Uani d 0.472(16) A 1
C C72A 0.6732(10) 0.3967(13) 0.3197(9) 0.066(3) Uani d 0.472(16) A 1
H H72A 0.726064 0.338329 0.314837 0.079 Uiso calc 0.472(16) A 1
C C73A 0.7046(12) 0.5102(14) 0.3510(11) 0.069(3) Uani d 0.472(16) A 1
H H73A 0.778174 0.528912 0.362774 0.083 Uiso calc 0.472(16) A 1
C C74A 0.6290(9) 0.5946(11) 0.3646(8) 0.063(2) Uani d 0.472(16) A 1
C C75A 0.5212(7) 0.5719(8) 0.3382(9) 0.081(2) Uani d 0.472(16) A 1
H H75A 0.469022 0.631200 0.342252 0.097 Uiso calc 0.472(16) A 1
C C76A 0.4918(7) 0.4573(7) 0.3050(9) 0.070(2) Uani d 0.472(16) A 1
H H76A 0.418363 0.440537 0.288274 0.084 Uiso calc 0.472(16) A 1
Cl Cl7B 0.6571(4) 0.7280(4) 0.4386(5) 0.0942(12) Uani d 0.528(16) A 2
C C71B 0.5707(8) 0.3609(9) 0.3218(6) 0.0416(13) Uani d 0.528(16) A 2
C C72B 0.6760(9) 0.4015(10) 0.3337(8) 0.055(2) Uani d 0.528(16) A 2
H H72B 0.730714 0.352297 0.314940 0.066 Uiso calc 0.528(16) A 2
C C73B 0.7039(10) 0.5132(11) 0.3726(10) 0.0600(19) Uani d 0.528(16) A 2
H H73B 0.776377 0.536746 0.384069 0.072 Uiso calc 0.528(16) A 2
C C74B 0.6232(8) 0.5870(9) 0.3936(7) 0.0609(18) Uani d 0.528(16) A 2
C C75B 0.5194(7) 0.5475(7) 0.3872(9) 0.088(2) Uani d 0.528(16) A 2
H H75B 0.465714 0.596690 0.407604 0.105 Uiso calc 0.528(16) A 2
C C76B 0.4918(6) 0.4342(7) 0.3506(8) 0.076(2) Uani d 0.528(16) A 2
H H76B 0.419875 0.408339 0.345728 0.092 Uiso calc 0.528(16) A 2
H H1 0.4518(14) 0.2083(16) 0.3689(14) 0.061(5) Uiso d 1 . .
H H4 0.4644(15) -0.0126(17) 0.0823(14) 0.067(5) Uiso d 1 . .

loop_
_atom_site_aniso_label
_atom_site_aniso_U_11
_atom_site_aniso_U_22
_atom_site_aniso_U_33
_atom_site_aniso_U_12
_atom_site_aniso_U_13
_atom_site_aniso_U_23
C2 0.0524(9) 0.0428(8) 0.0567(9) -0.0010(7) 0.0076(7) -0.0071(7)
C3 0.0688(11) 0.0474(8) 0.0540(9) -0.0144(8) 0.0131(8) -0.0106(7)
C5 0.0575(10) 0.0459(8) 0.0556(9) -0.0056(7) 0.0058(8) -0.0080(7)
C6 0.0704(11) 0.0412(8) 0.0605(10) -0.0080(7) 0.0101(8) -0.0074(7)
C7 0.0502(9) 0.0421(8) 0.0616(10) -0.0035(7) 0.0053(7) -0.0109(7)
C21 0.0551(10) 0.0450(8) 0.0493(8) -0.0037(7) 0.0040(7) -0.0086(6)
C22 0.0653(11) 0.0609(10) 0.0590(10) 0.0084(8) 0.0058(8) 0.0021(8)
C23 0.0839(14) 0.0688(12) 0.0542(10) -0.0009(10) 0.0049(10) 0.0092(9)
C24 0.0713(12) 0.0744(12) 0.0500(9) -0.0124(10) 0.0112(8) -0.0072(9)
C25 0.0648(12) 0.0652(11) 0.0678(11) 0.0005(9) 0.0164(9) -0.0125(9)
C26 0.0650(11) 0.0471(9) 0.0620(10) 0.0029(8) 0.0103(8) -0.0062(7)
C31 0.0649(12) 0.0900(14) 0.0633(11) -0.0162(10) -0.0020(9) -0.0043(10)
C32 0.1246(19) 0.0556(11) 0.0731(13) -0.0334(11) 0.0353(12) -0.0190(9)
N1 0.0568(8) 0.0451(7) 0.0548(8) -0.0063(6) 0.0077(6) -0.0136(6)
N4 0.0808(11) 0.0431(7) 0.0574(8) -0.0107(7) 0.0220(7) -0.0142(6)
O5 0.0867(9) 0.0602(7) 0.0673(8) -0.0183(6) 0.0290(7) -0.0156(6)
Cl2 0.1109(5) 0.1293(6) 0.0826(4) -0.0138(4) 0.0409(4) 0.0141(4)
Cl7A 0.1099(17) 0.0723(13) 0.175(4) -0.0380(12) 0.029(2) -0.060(2)
C71A 0.050(2) 0.048(2) 0.021(3) -0.0042(17) 0.000(3) -0.004(3)
C72A 0.060(4) 0.052(4) 0.089(6) -0.015(3) 0.019(4) -0.023(4)
C73A 0.059(4) 0.064(4) 0.083(7) -0.017(3) 0.005(4) -0.017(4)
C74A 0.070(3) 0.054(3) 0.065(5) -0.025(2) 0.016(3) -0.027(3)
C75A 0.062(3) 0.057(3) 0.126(7) -0.007(2) 0.024(4) -0.037(4)
C76A 0.046(2) 0.056(3) 0.108(6) -0.009(2) 0.009(4) -0.029(3)
Cl7B 0.0812(15) 0.0640(11) 0.133(3) -0.0084(10) -0.0070(13) -0.0489(14)
C71B 0.055(2) 0.044(2) 0.024(3) -0.0014(15) -0.003(2) -0.005(2)
C72B 0.048(3) 0.050(4) 0.067(3) 0.001(3) 0.002(2) 0.000(3)
C73B 0.055(3) 0.057(3) 0.066(4) -0.016(2) -0.004(3) -0.014(3)
C74B 0.066(3) 0.055(3) 0.060(4) -0.002(2) -0.002(3) -0.022(3)
C75B 0.063(3) 0.067(4) 0.132(7) -0.002(2) 0.009(4) -0.046(4)
C76B 0.054(2) 0.060(3) 0.115(6) -0.006(2) 0.009(4) -0.036(4)

loop_
_atom_type_symbol
_atom_type_description
_atom_type_scat_dispersion_real
_atom_type_scat_dispersion_imag
_atom_type_scat_source
C C 0.0033 0.0016 'International Tables Vol C Tables 4.2.6.8 and 6.1.1.4'
H H 0.0000 0.0000 'International Tables Vol C Tables 4.2.6.8 and 6.1.1.4'
N N 0.0061 0.0033 'International Tables Vol C Tables 4.2.6.8 and 6.1.1.4'
O O 0.0106 0.0060 'International Tables Vol C Tables 4.2.6.8 and 6.1.1.4'
Cl Cl 0.1484 0.1585 'International Tables Vol C Tables 4.2.6.8 and 6.1.1.4'

loop_
_geom_angle_atom_site_label_1
_geom_angle_atom_site_label_2
_geom_angle_atom_site_label_3
_geom_angle_site_symmetry_1
_geom_angle_site_symmetry_3
_geom_angle
_geom_angle_publ_flag
N1 C2 C21 . . 108.29(12) ?
N1 C2 C3 . . 112.36(14) ?
C21 C2 C3 . . 112.31(13) ?
N1 C2 H2 . . 107.9 ?
C21 C2 H2 . . 107.9 ?
C3 C2 H2 . . 107.9 ?
N4 C3 C31 . . 109.60(15) ?
N4 C3 C32 . . 104.62(14) ?
C31 C3 C32 . . 109.34(17) ?
N4 C3 C2 . . 110.54(14) ?
C31 C3 C2 . . 113.34(14) ?
C32 C3 C2 . . 109.02(15) ?
O5 C5 N4 . . 120.56(15) ?
O5 C5 C6 . . 119.01(15) ?
N4 C5 C6 . . 120.38(15) ?
C5 C6 C7 . . 116.40(14) ?
C5 C6 H6A . . 108.2 ?
C7 C6 H6A . . 108.2 ?
C5 C6 H6B . . 108.2 ?
C7 C6 H6B . . 108.2 ?
H6A C6 H6B . . 107.3 ?
N1 C7 C71A . . 114.0(4) ?
N1 C7 C6 . . 111.08(14) ?
C71A C7 C6 . . 101.5(4) ?
N1 C7 C71B . . 106.3(4) ?
C6 C7 C71B . . 115.1(3) ?
N1 C7 H7A . . 110.0 ?
C71A C7 H7A . . 110.0 ?
C6 C7 H7A . . 110.0 ?
N1 C7 H7B . . 108.0 ?
C6 C7 H7B . . 108.0 ?
C71B C7 H7B . . 108.0 ?
C26 C21 C22 . . 117.83(16) ?
C26 C21 C2 . . 121.54(15) ?
C22 C21 C2 . . 120.63(15) ?
C23 C22 C21 . . 121.29(17) ?
C23 C22 H22 . . 119.4 ?
C21 C22 H22 . . 119.4 ?
C24 C23 C22 . . 119.35(18) ?
C24 C23 H23 . . 120.3 ?
C22 C23 H23 . . 120.3 ?
C25 C24 C23 . . 120.86(17) ?
C25 C24 Cl2 . . 119.52(16) ?
C23 C24 Cl2 . . 119.62(16) ?
C24 C25 C26 . . 119.25(17) ?
C24 C25 H25 . . 120.4 ?
C26 C25 H25 . . 120.4 ?
C25 C26 C21 . . 121.39(17) ?
C25 C26 H26 . . 119.3 ?
C21 C26 H26 . . 119.3 ?
C3 C31 H31A . . 109.5 ?
C3 C31 H31B . . 109.5 ?
H31A C31 H31B . . 109.5 ?
C3 C31 H31C . . 109.5 ?
H31A C31 H31C . . 109.5 ?
H31B C31 H31C . . 109.5 ?
C3 C32 H32A . . 109.5 ?
C3 C32 H32B . . 109.5 ?
H32A C32 H32B . . 109.5 ?
C3 C32 H32C . . 109.5 ?
H32A C32 H32C . . 109.5 ?
H32B C32 H32C . . 109.5 ?
C7 N1 C2 . . 115.87(12) ?
C7 N1 H1 . . 109.4(12) ?
C2 N1 H1 . . 106.9(12) ?
C5 N4 C3 . . 129.94(14) ?
C5 N4 H4 . . 112.3(13) ?
C3 N4 H4 . . 114.0(12) ?
C72A C71A C76A . . 117.0(9) ?
C72A C71A C7 . . 118.9(9) ?
C76A C71A C7 . . 124.1(8) ?
C71A C72A C73A . . 121.3(11) ?
C71A C72A H72A . . 119.4 ?
C73A C72A H72A . . 119.4 ?
C74A C73A C72A . . 120.5(11) ?
C74A C73A H73A . . 119.7 ?
C72A C73A H73A . . 119.7 ?
C73A C74A C75A . . 120.1(9) ?
C73A C74A Cl7A . . 121.7(9) ?
C75A C74A Cl7A . . 117.8(9) ?
C74A C75A C76A . . 118.0(8) ?
C74A C75A H75A . . 121.0 ?
C76A C75A H75A . . 121.0 ?
C71A C76A C75A . . 122.8(8) ?
C71A C76A H76A . . 118.6 ?
C75A C76A H76A . . 118.6 ?
C76B C71B C72B . . 117.9(8) ?
C76B C71B C7 . . 119.5(7) ?
C72B C71B C7 . . 122.1(7) ?
C71B C72B C73B . . 122.3(9) ?
C71B C72B H72B . . 118.9 ?
C73B C72B H72B . . 118.9 ?
C74B C73B C72B . . 118.4(10) ?
C74B C73B H73B . . 120.8 ?
C72B C73B H73B . . 120.8 ?
C75B C74B C73B . . 120.4(9) ?
C75B C74B Cl7B . . 120.8(7) ?
C73B C74B Cl7B . . 118.5(8) ?
C74B C75B C76B . . 120.9(7) ?
C74B C75B H75B . . 119.6 ?
C76B C75B H75B . . 119.6 ?
C71B C76B C75B . . 119.8(7) ?
C71B C76B H76B . . 120.1 ?
C75B C76B H76B . . 120.1 ?

loop_
_geom_bond_atom_site_label_1
_geom_bond_atom_site_label_2
_geom_bond_site_symmetry_2
_geom_bond_distance
_geom_bond_publ_flag
C2 N1 . 1.470(2) ?
C2 C21 . 1.525(2) ?
C2 C3 . 1.564(2) ?
C2 H2 . 0.9800 ?
C3 N4 . 1.483(2) ?
C3 C31 . 1.532(3) ?
C3 C32 . 1.535(2) ?
C5 O5 . 1.232(2) ?
C5 N4 . 1.344(2) ?
C5 C6 . 1.514(2) ?
C6 C7 . 1.535(2) ?
C6 H6A . 0.9700 ?
C6 H6B . 0.9700 ?
C7 N1 . 1.464(2) ?
C7 C71A . 1.493(11) ?
C7 C71B . 1.565(10) ?
C7 H7A . 0.9800 ?
C7 H7B . 0.9800 ?
C21 C26 . 1.389(2) ?
C21 C22 . 1.391(2) ?
C22 C23 . 1.383(3) ?
C22 H22 . 0.9300 ?
C23 C24 . 1.377(3) ?
C23 H23 . 0.9300 ?
C24 C25 . 1.376(3) ?
C24 Cl2 . 1.744(2) ?
C25 C26 . 1.385(2) ?
C25 H25 . 0.9300 ?
C26 H26 . 0.9300 ?
C31 H31A . 0.9600 ?
C31 H31B . 0.9600 ?
C31 H31C . 0.9600 ?
C32 H32A . 0.9600 ?
C32 H32B . 0.9600 ?
C32 H32C . 0.9600 ?
N1 H1 . 0.854(18) ?
N4 H4 . 0.86(2) ?
Cl7A C74A . 1.756(12) ?
C71A C72A . 1.364(10) ?
C71A C76A . 1.369(9) ?
C72A C73A . 1.379(10) ?
C72A H72A . 0.9300 ?
C73A C74A . 1.355(10) ?
C73A H73A . 0.9300 ?
C74A C75A . 1.365(9) ?
C75A C76A . 1.392(8) ?
C75A H75A . 0.9300 ?
C76A H76A . 0.9300 ?
Cl7B C74B . 1.726(11) ?
C71B C76B . 1.367(8) ?
C71B C72B . 1.371(9) ?
C72B C73B . 1.386(9) ?
C72B H72B . 0.9300 ?
C73B C74B . 1.351(9) ?
C73B H73B . 0.9300 ?
C74B C75B . 1.350(8) ?
C75B C76B . 1.390(7) ?
C75B H75B . 0.9300 ?
C76B H76B . 0.9300 ?

loop_
_geom_hbond_atom_site_label_D
_geom_hbond_atom_site_label_H
_geom_hbond_atom_site_label_A
_geom_hbond_site_symmetry_A
_geom_hbond_distance_DH
_geom_hbond_distance_HA
_geom_hbond_distance_DA
_geom_hbond_angle_DHA
_geom_hbond_publ_flag
C32 H32A O5 3_655 0.96 2.57 3.253(3) 129 yes
C73B H73B O5 2_655 0.93 2.65 3.515(13) 155 yes
N4 H4 O5 3_655 0.86(2) 2.06(2) 2.914(2) 171.7(17) yes

loop_
_geom_torsion_atom_site_label_1
_geom_torsion_atom_site_label_2
_geom_torsion_atom_site_label_3
_geom_torsion_atom_site_label_4
_geom_torsion_site_symmetry_1
_geom_torsion_site_symmetry_2
_geom_torsion_site_symmetry_3
_geom_torsion_site_symmetry_4
_geom_torsion
_geom_torsion_publ_flag
N1 C2 C3 N4 . . . . 70.74(17) ?
C21 C2 C3 N4 . . . . -166.89(13) ?
N1 C2 C3 C31 . . . . -52.76(19) ?
C21 C2 C3 C31 . . . . 69.62(18) ?
N1 C2 C3 C32 . . . . -174.79(15) ?
C21 C2 C3 C32 . . . . -52.41(19) ?
O5 C5 C6 C7 . . . . -134.43(18) ?
N4 C5 C6 C7 . . . . 42.8(2) ?
C5 C6 C7 N1 . . . . -76.04(18) ?
C5 C6 C7 C71A . . . . 162.5(4) ?
C5 C6 C7 C71B . . . . 163.1(4) ?
N1 C2 C21 C26 . . . . 45.9(2) ?
C3 C2 C21 C26 . . . . -78.75(19) ?
N1 C2 C21 C22 . . . . -133.83(16) ?
C3 C2 C21 C22 . . . . 101.51(18) ?
C26 C21 C22 C23 . . . . 1.4(3) ?
C2 C21 C22 C23 . . . . -178.88(16) ?
C21 C22 C23 C24 . . . . -0.6(3) ?
C22 C23 C24 C25 . . . . -0.3(3) ?
C22 C23 C24 Cl2 . . . . 179.97(15) ?
C23 C24 C25 C26 . . . . 0.4(3) ?
Cl2 C24 C25 C26 . . . . -179.84(14) ?
C24 C25 C26 C21 . . . . 0.4(3) ?
C22 C21 C26 C25 . . . . -1.2(3) ?
C2 C21 C26 C25 . . . . 179.01(15) ?
C71A C7 N1 C2 . . . . -167.4(4) ?
C6 C7 N1 C2 . . . . 78.68(18) ?
C71B C7 N1 C2 . . . . -155.4(4) ?
C21 C2 N1 C7 . . . . 161.36(14) ?
C3 C2 N1 C7 . . . . -74.02(19) ?
O5 C5 N4 C3 . . . . -161.09(18) ?
C6 C5 N4 C3 . . . . 21.7(3) ?
C31 C3 N4 C5 . . . . 58.5(2) ?
C32 C3 N4 C5 . . . . 175.64(19) ?
C2 C3 N4 C5 . . . . -67.1(2) ?
N1 C7 C71A C72A . . . . 135.9(6) ?
C6 C7 C71A C72A . . . . -104.6(6) ?
N1 C7 C71A C76A . . . . -42.0(7) ?
C6 C7 C71A C76A . . . . 77.5(6) ?
C76A C71A C72A C73A . . . . -0.5(9) ?
C7 C71A C72A C73A . . . . -178.5(8) ?
C71A C72A C73A C74A . . . . 4.2(14) ?
C72A C73A C74A C75A . . . . -6.7(16) ?
C72A C73A C74A Cl7A . . . . -179.4(7) ?
C73A C74A C75A C76A . . . . 5.3(13) ?
Cl7A C74A C75A C76A . . . . 178.3(5) ?
C72A C71A C76A C75A . . . . -0.8(9) ?
C7 C71A C76A C75A . . . . 177.1(6) ?
C74A C75A C76A C71A . . . . -1.5(10) ?
N1 C7 C71B C76B . . . . -38.5(6) ?
C6 C7 C71B C76B . . . . 85.0(6) ?
N1 C7 C71B C72B . . . . 150.0(6) ?
C6 C7 C71B C72B . . . . -86.5(6) ?
C76B C71B C72B C73B . . . . -0.5(8) ?
C7 C71B C72B C73B . . . . 171.1(7) ?
C71B C72B C73B C74B . . . . -4.4(12) ?
C72B C73B C74B C75B . . . . 7.6(13) ?
C72B C73B C74B Cl7B . . . . -178.0(7) ?
C73B C74B C75B C76B . . . . -6.0(12) ?
Cl7B C74B C75B C76B . . . . 179.7(5) ?
C72B C71B C76B C75B . . . . 2.3(8) ?
C7 C71B C76B C75B . . . . -169.6(6) ?
C74B C75B C76B C71B . . . . 0.9(10) ?

_cod_database_fobs_code 2022956
